data_4501597
loop_
_publ_author_name
'Li, Cheng-Peng'
'Yu, Qian'
'Chen, Jing'
'Du, Miao'

_publ_section_title
;
 Supramolecular Coordination Complexes with 5-Sulfoisophthalic Acid and
 2,5-Bipyridyl-1,3,4-Oxadiazole: Specific Sensitivity to Acidity for
 Cd(II) Species
;
_journal_issue 6
_journal_name_full 'Crystal Growth &amp; Design'
_journal_page_first 2650
_journal_paper_doi 10.1021/cg100144p
_journal_volume 10
_journal_year 2010
_chemical_formula_sum 'C20 H18 Cd N4 O11 S'
_chemical_formula_weight 634.84
_chemical_name_systematic
; 
 ? 
;
_space_group_IT_number 14
_symmetry_cell_setting monoclinic
_symmetry_space_group_name_Hall '-P 2ybc'
_symmetry_space_group_name_H-M 'P 1 21/c 1'
_atom_sites_solution_hydrogens geom
_atom_sites_solution_primary direct
_atom_sites_solution_secondary difmap
_audit_creation_method SHELXL-97
_cell_angle_alpha 90.00
_cell_angle_beta 109.934(4)
_cell_angle_gamma 90.00
_cell_formula_units_Z 4
_cell_length_a 8.039(2)
_cell_length_b 30.041(8)
_cell_length_c 10.131(3)
_cell_measurement_reflns_used 3363
_cell_measurement_temperature 296(2)
_cell_measurement_theta_max 27.18
_cell_measurement_theta_min 2.53
_cell_volume 2300.0(11)
_computing_cell_refinement 'Bruker APEX II'
_computing_data_collection 'Bruker APEX II'
_computing_data_reduction 'Bruker SAINT'
_computing_molecular_graphics 'Bruker SHELXTL'
_computing_publication_material 'Bruker SHELXTL'
_computing_structure_refinement 'SHELXL-97 (Sheldrick, 1997)'
_computing_structure_solution 'SHELXS-97 (Sheldrick, 1990)'
_diffrn_ambient_temperature 296(2)
_diffrn_measured_fraction_theta_full 1.000
_diffrn_measured_fraction_theta_max 1.000
_diffrn_measurement_device_type 'APEX II CCD area detector'
_diffrn_measurement_method 'phi and omega scans'
_diffrn_radiation_monochromator graphite
_diffrn_radiation_source 'fine-focus sealed tube'
_diffrn_radiation_type MoK\a
_diffrn_radiation_wavelength 0.71073
_diffrn_reflns_av_R_equivalents 0.0333
_diffrn_reflns_av_sigmaI/netI 0.0384
_diffrn_reflns_limit_h_max 9
_diffrn_reflns_limit_h_min -3
_diffrn_reflns_limit_k_max 35
_diffrn_reflns_limit_k_min -35
_diffrn_reflns_limit_l_max 11
_diffrn_reflns_limit_l_min -12
_diffrn_reflns_number 11568
_diffrn_reflns_theta_full 25.03
_diffrn_reflns_theta_max 25.03
_diffrn_reflns_theta_min 1.36
_exptl_absorpt_coefficient_mu 1.111
_exptl_absorpt_correction_T_max 1.000000
_exptl_absorpt_correction_T_min 0.641608
_exptl_absorpt_correction_type multi-scan
_exptl_absorpt_process_details SADABS
_exptl_crystal_colour COLORLESS
_exptl_crystal_density_diffrn 1.833
_exptl_crystal_density_meas ?
_exptl_crystal_density_method 'not measured'
_exptl_crystal_description BLOCK
_exptl_crystal_F_000 1272
_exptl_crystal_size_max 0.30
_exptl_crystal_size_mid 0.28
_exptl_crystal_size_min 0.22
_refine_diff_density_max 0.511
_refine_diff_density_min -0.345
_refine_diff_density_rms 0.073
_refine_ls_extinction_method none
_refine_ls_goodness_of_fit_ref 1.012
_refine_ls_hydrogen_treatment constr
_refine_ls_matrix_type full
_refine_ls_number_parameters 334
_refine_ls_number_reflns 4060
_refine_ls_number_restraints 0
_refine_ls_restrained_S_all 1.012
_refine_ls_R_factor_all 0.0430
_refine_ls_R_factor_gt 0.0305
_refine_ls_shift/su_max 0.001
_refine_ls_shift/su_mean 0.000
_refine_ls_structure_factor_coef Fsqd
_refine_ls_weighting_details 'calc w=1/[\s^2^(Fo^2^)+(0.0242P)^2^+2.0316P] where P=(Fo^2^+2Fc^2^)/3'
_refine_ls_weighting_scheme calc
_refine_ls_wR_factor_gt 0.0608
_refine_ls_wR_factor_ref 0.0652
_reflns_number_gt 3305
_reflns_number_total 4060
_reflns_threshold_expression >2sigma(I)
_cod_data_source_file cg100144p_si_002.cif
_cod_data_source_block 2
_cod_depositor_comments
;
The following automatic conversions were performed:

'_symmetry_cell_setting' value 'Monoclinic' changed to 'monoclinic'
according to /home/saulius/struct/CIF-dictionaries/cif_core.dic
dictionary named 'cif_core.dic' version 2.4.2 from
2011-04-26.

'_exptl_absorpt_correction_type' value 'MULTI-SCAN'
changed to 'multi-scan' according to
/home/saulius/struct/CIF-dictionaries/cif_core.dic dictionary named
'cif_core.dic' version 2.4.2 from 2011-04-26.

Automatic conversion script
Id: cif_fix_values 1715 2011-07-08 13:25:40Z adriana 

The following automatic conversions were performed:

'_exptl_crystal_density_meas' value 'NONE' was changed to '?' - the
value is perceived as not measured.

Automatic conversion script
Id: cif_fix_values 3008 2015-01-20 13:52:24Z robertas 
;
_cod_original_cell_volume 2299.9(10)
_cod_original_sg_symbol_H-M P2(1)/c
_cod_database_code 4501597

loop_
_symmetry_equiv_pos_as_xyz
'x, y, z'
'-x, y+1/2, -z+1/2'
'-x, -y, -z'
'x, -y-1/2, z-1/2'

loop_
_atom_site_label
_atom_site_type_symbol
_atom_site_fract_x
_atom_site_fract_y
_atom_site_fract_z
_atom_site_U_iso_or_equiv
_atom_site_adp_type
_atom_site_occupancy
_atom_site_symmetry_multiplicity
_atom_site_calc_flag
_atom_site_refinement_flags
Cd1 Cd 0.72600(3) 0.009411(8) 0.62809(2) 0.02411(8) Uani 1 1 d .
S1 S 0.42217(12) -0.16242(3) 1.04016(9) 0.0301(2) Uani 1 1 d .
O1 O 0.6308(3) -0.04416(7) 0.7490(2) 0.0324(6) Uani 1 1 d .
O2 O 0.7720(3) 0.01101(8) 0.8841(2) 0.0343(6) Uani 1 1 d .
O3 O 0.7723(3) 0.00671(8) 1.4001(2) 0.0325(6) Uani 1 1 d .
O4 O 0.5679(3) -0.03690(7) 1.4289(2) 0.0266(5) Uani 1 1 d .
O5 O 0.3537(4) -0.16915(9) 1.1534(3) 0.0596(8) Uani 1 1 d .
O6 O 0.5601(4) -0.19316(8) 1.0465(3) 0.0592(8) Uani 1 1 d .
O7 O 0.2860(4) -0.15999(9) 0.9055(3) 0.0624(9) Uani 1 1 d .
O8 O 0.9536(3) -0.03870(8) 0.6644(2) 0.0393(6) Uani 1 1 d .
H8A H 1.0335 -0.0274 0.6374 0.059 Uiso 1 1 d R
H8B H 0.9887 -0.0503 0.7458 0.059 Uiso 1 1 d R
O9 O 1.0869(3) 0.15849(7) 0.9786(2) 0.0314(6) Uani 1 1 d .
O10 O 0.9151(3) 0.07544(8) 0.0800(3) 0.0467(7) Uani 1 1 d .
H10A H 0.8510 0.0980 0.0795 0.070 Uiso 1 1 d R
H10B H 0.8716 0.0558 0.0173 0.070 Uiso 1 1 d R
O11 O 0.3887(5) 0.75202(11) 0.8052(4) 0.0849(11) Uani 1 1 d .
H11A H 0.3312 0.7754 0.8099 0.127 Uiso 1 1 d R
H11B H 0.3324 0.7323 0.7470 0.127 Uiso 1 1 d R
N1 N 0.8183(4) 0.08210(9) 0.6206(3) 0.0307(7) Uani 1 1 d .
N2 N 1.0169(4) 0.22139(10) 0.8603(3) 0.0378(7) Uani 1 1 d .
N3 N 1.0946(4) 0.23138(10) 1.0034(3) 0.0386(7) Uani 1 1 d .
C12 C 1.2292(5) 0.14422(12) 1.2767(4) 0.0417(9) Uani 1 1 d .
H12 H 1.1750 0.1201 1.2211 0.050 Uiso 1 1 calc R
C1 C 0.8990(4) 0.10687(11) 0.7338(4) 0.0302(8) Uani 1 1 d .
H1 H 0.9268 0.0939 0.8220 0.036 Uiso 1 1 calc R
C2 C 0.7806(5) 0.10143(12) 0.4946(4) 0.0413(9) Uani 1 1 d .
H2 H 0.7217 0.0848 0.4148 0.050 Uiso 1 1 calc R
C3 C 0.8249(6) 0.14482(13) 0.4777(4) 0.0506(11) Uani 1 1 d .
H3 H 0.8003 0.1567 0.3882 0.061 Uiso 1 1 calc R
C4 C 0.9052(6) 0.17025(12) 0.5934(4) 0.0456(10) Uani 1 1 d .
H4 H 0.9340 0.1998 0.5842 0.055 Uiso 1 1 calc R
C5 C 0.9431(5) 0.15128(11) 0.7252(4) 0.0313(8) Uani 1 1 d .
C6 C 1.0153(5) 0.17845(11) 0.8513(4) 0.0311(8) Uani 1 1 d .
C7 C 1.1343(5) 0.19399(11) 1.0672(4) 0.0311(8) Uani 1 1 d .
C8 C 1.2221(5) 0.18560(11) 1.2168(4) 0.0321(8) Uani 1 1 d .
C9 C 1.3058(5) 0.22065(12) 1.3016(4) 0.0363(9) Uani 1 1 d .
H9 H 1.3045 0.2489 1.2635 0.044 Uiso 1 1 calc R
N4 N 1.3884(4) 0.21380(10) 1.4379(3) 0.0394(8) Uani 1 1 d .
H4A H 1.4395 0.2360 1.4896 0.047 Uiso 1 1 calc R
C10 C 1.3954(6) 0.17396(13) 1.4982(4) 0.0503(11) Uani 1 1 d .
H10 H 1.4543 0.1706 1.5941 0.060 Uiso 1 1 calc R
C11 C 1.3157(6) 0.13823(14) 1.4181(4) 0.0540(12) Uani 1 1 d .
H11 H 1.3199 0.1103 1.4586 0.065 Uiso 1 1 calc R
C13 C 0.6536(4) -0.04770(10) 0.9877(3) 0.0232(7) Uani 1 1 d .
C14 C 0.6899(4) -0.02712(11) 1.1174(3) 0.0250(7) Uani 1 1 d .
H14 H 0.7490 0.0000 1.1347 0.030 Uiso 1 1 calc R
C15 C 0.6384(4) -0.04685(10) 1.2210(3) 0.0225(7) Uani 1 1 d .
C16 C 0.5549(4) -0.08797(10) 1.1967(3) 0.0260(7) Uani 1 1 d .
H16 H 0.5192 -0.1010 1.2659 0.031 Uiso 1 1 calc R
C17 C 0.5244(4) -0.10964(10) 1.0699(3) 0.0241(7) Uani 1 1 d .
C18 C 0.5719(4) -0.08903(11) 0.9651(3) 0.0258(7) Uani 1 1 d .
H18 H 0.5486 -0.1031 0.8790 0.031 Uiso 1 1 calc R
C19 C 0.6895(4) -0.02537(11) 0.8665(3) 0.0250(7) Uani 1 1 d .
C20 C 0.6618(4) -0.02410(11) 1.3575(3) 0.0243(7) Uani 1 1 d .

loop_
_atom_site_aniso_label
_atom_site_aniso_U_11
_atom_site_aniso_U_22
_atom_site_aniso_U_33
_atom_site_aniso_U_23
_atom_site_aniso_U_13
_atom_site_aniso_U_12
Cd1 0.02878(14) 0.02696(13) 0.01808(13) -0.00061(10) 0.00993(10) -0.00454(11)
S1 0.0359(5) 0.0226(4) 0.0333(5) 0.0003(4) 0.0136(4) -0.0014(4)
O1 0.0481(16) 0.0341(14) 0.0179(12) -0.0008(10) 0.0148(11) -0.0035(11)
O2 0.0458(15) 0.0316(13) 0.0285(13) 0.0024(11) 0.0165(11) -0.0071(12)
O3 0.0406(14) 0.0354(13) 0.0228(13) -0.0057(10) 0.0124(11) -0.0105(12)
O4 0.0284(13) 0.0358(13) 0.0184(11) -0.0008(10) 0.0114(10) -0.0014(10)
O5 0.080(2) 0.0517(18) 0.0639(19) -0.0085(15) 0.0465(18) -0.0274(16)
O6 0.0529(19) 0.0235(14) 0.106(2) -0.0008(15) 0.0326(17) 0.0038(13)
O7 0.069(2) 0.0421(17) 0.0492(18) 0.0024(13) -0.0154(16) -0.0130(15)
O8 0.0333(15) 0.0520(16) 0.0362(14) 0.0099(12) 0.0163(12) 0.0039(12)
O9 0.0338(14) 0.0239(12) 0.0344(14) -0.0034(10) 0.0089(11) -0.0020(10)
O10 0.0499(18) 0.0360(15) 0.0424(16) 0.0052(12) 0.0003(13) -0.0017(12)
O11 0.099(3) 0.063(2) 0.079(3) -0.0186(18) 0.012(2) -0.005(2)
N1 0.0391(18) 0.0314(16) 0.0234(15) -0.0002(13) 0.0128(13) -0.0041(13)
N2 0.044(2) 0.0294(17) 0.0377(18) -0.0022(14) 0.0110(15) -0.0032(14)
N3 0.045(2) 0.0294(17) 0.0376(18) -0.0025(14) 0.0098(15) 0.0001(14)
C12 0.052(3) 0.027(2) 0.043(2) -0.0045(17) 0.013(2) -0.0031(18)
C1 0.035(2) 0.0315(19) 0.0271(19) 0.0021(15) 0.0140(16) -0.0033(15)
C2 0.055(3) 0.039(2) 0.027(2) -0.0029(17) 0.0096(19) -0.0034(19)
C3 0.085(3) 0.034(2) 0.032(2) 0.0055(18) 0.019(2) -0.005(2)
C4 0.068(3) 0.028(2) 0.043(2) 0.0019(17) 0.022(2) -0.0096(19)
C5 0.032(2) 0.0307(19) 0.032(2) -0.0043(15) 0.0117(17) -0.0047(15)
C6 0.032(2) 0.0264(19) 0.036(2) -0.0009(16) 0.0128(17) -0.0010(15)
C7 0.033(2) 0.0248(19) 0.037(2) -0.0058(16) 0.0147(17) -0.0015(15)
C8 0.035(2) 0.0253(19) 0.038(2) -0.0034(16) 0.0150(17) -0.0016(15)
C9 0.043(2) 0.0255(19) 0.042(2) -0.0023(16) 0.0172(19) 0.0007(16)
N4 0.042(2) 0.0366(18) 0.0378(19) -0.0092(15) 0.0115(16) -0.0038(14)
C10 0.064(3) 0.042(2) 0.038(2) 0.0008(19) 0.008(2) 0.006(2)
C11 0.075(3) 0.036(2) 0.044(3) 0.0055(19) 0.011(2) -0.001(2)
C13 0.0268(19) 0.0266(18) 0.0184(17) 0.0050(13) 0.0104(14) 0.0036(14)
C14 0.028(2) 0.0242(16) 0.0231(17) -0.0003(14) 0.0089(15) -0.0001(14)
C15 0.0247(18) 0.0251(17) 0.0184(16) 0.0014(13) 0.0081(14) 0.0019(14)
C16 0.033(2) 0.0274(18) 0.0194(17) 0.0060(14) 0.0107(15) 0.0037(15)
C17 0.0258(19) 0.0245(17) 0.0221(17) 0.0012(13) 0.0084(14) 0.0031(14)
C18 0.033(2) 0.0275(18) 0.0177(17) -0.0013(13) 0.0101(15) 0.0043(15)
C19 0.0248(18) 0.0291(18) 0.0243(18) 0.0066(15) 0.0123(15) 0.0062(15)
C20 0.0270(19) 0.0280(17) 0.0176(16) 0.0049(14) 0.0071(14) 0.0049(15)

loop_
_atom_type_symbol
_atom_type_description
_atom_type_scat_dispersion_real
_atom_type_scat_dispersion_imag
_atom_type_scat_source
C C 0.0033 0.0016 'International Tables Vol C Tables 4.2.6.8 and 6.1.1.4'
H H 0.0000 0.0000 'International Tables Vol C Tables 4.2.6.8 and 6.1.1.4'
N N 0.0061 0.0033 'International Tables Vol C Tables 4.2.6.8 and 6.1.1.4'
O O 0.0106 0.0060 'International Tables Vol C Tables 4.2.6.8 and 6.1.1.4'
S S 0.1246 0.1234 'International Tables Vol C Tables 4.2.6.8 and 6.1.1.4'
Cd Cd -0.8075 1.2024 'International Tables Vol C Tables 4.2.6.8 and 6.1.1.4'

loop_
_geom_angle_atom_site_label_1
_geom_angle_atom_site_label_2
_geom_angle_atom_site_label_3
_geom_angle
_geom_angle_site_symmetry_1
_geom_angle_site_symmetry_3
O8 Cd1 O1 82.19(8) . .
O8 Cd1 N1 110.95(10) . .
O1 Cd1 N1 147.54(9) . .
O8 Cd1 O4 160.44(8) . 3_657
O1 Cd1 O4 83.65(8) . 3_657
N1 Cd1 O4 88.14(9) . 3_657
O8 Cd1 O4 86.22(8) . 1_554
O1 Cd1 O4 82.35(8) . 1_554
N1 Cd1 O4 126.64(8) . 1_554
O4 Cd1 O4 78.57(8) 3_657 1_554
O8 Cd1 O3 76.05(8) . 1_554
O1 Cd1 O3 131.22(8) . 1_554
N1 Cd1 O3 81.23(8) . 1_554
O4 Cd1 O3 103.81(8) 3_657 1_554
O4 Cd1 O3 53.44(7) 1_554 1_554
O8 Cd1 O2 91.05(8) . .
O1 Cd1 O2 54.47(8) . .
N1 Cd1 O2 94.62(8) . .
O4 Cd1 O2 91.64(7) 3_657 .
O4 Cd1 O2 136.64(7) 1_554 .
O3 Cd1 O2 163.80(8) 1_554 .
O8 Cd1 C19 86.36(9) . .
O1 Cd1 C19 27.12(9) . .
N1 Cd1 C19 121.40(10) . .
O4 Cd1 C19 87.17(8) 3_657 .
O4 Cd1 C19 109.38(9) 1_554 .
O3 Cd1 C19 155.60(9) 1_554 .
O2 Cd1 C19 27.35(8) . .
O6 S1 O7 113.93(19) . .
O6 S1 O5 111.96(19) . .
O7 S1 O5 112.9(2) . .
O6 S1 C17 105.34(16) . .
O7 S1 C17 106.11(16) . .
O5 S1 C17 105.74(16) . .
C19 O1 Cd1 95.98(19) . .
C19 O2 Cd1 87.23(18) . .
C20 O3 Cd1 91.77(18) . 1_556
C20 O4 Cd1 119.35(19) . 3_657
C20 O4 Cd1 93.17(19) . 1_556
Cd1 O4 Cd1 101.43(8) 3_657 1_556
Cd1 O8 H8A 110.5 . .
Cd1 O8 H8B 113.7 . .
H8A O8 H8B 116.0 . .
C6 O9 C7 102.3(3) . .
H10A O10 H10B 117.0 . .
H11A O11 H11B 116.3 . .
C1 N1 C2 117.6(3) . .
C1 N1 Cd1 124.4(2) . .
C2 N1 Cd1 118.0(2) . .
C6 N2 N3 106.1(3) . .
C7 N3 N2 106.3(3) . .
C11 C12 C8 120.6(4) . .
C11 C12 H12 119.7 . .
C8 C12 H12 119.7 . .
N1 C1 C5 122.7(3) . .
N1 C1 H1 118.6 . .
C5 C1 H1 118.6 . .
N1 C2 C3 123.0(3) . .
N1 C2 H2 118.5 . .
C3 C2 H2 118.5 . .
C4 C3 C2 119.4(4) . .
C4 C3 H3 120.3 . .
C2 C3 H3 120.3 . .
C3 C4 C5 118.8(3) . .
C3 C4 H4 120.6 . .
C5 C4 H4 120.6 . .
C4 C5 C1 118.5(3) . .
C4 C5 C6 120.3(3) . .
C1 C5 C6 121.0(3) . .
N2 C6 O9 112.5(3) . .
N2 C6 C5 127.7(3) . .
O9 C6 C5 119.8(3) . .
N3 C7 O9 112.8(3) . .
N3 C7 C8 128.7(3) . .
O9 C7 C8 118.5(3) . .
C12 C8 C9 118.5(3) . .
C12 C8 C7 123.2(3) . .
C9 C8 C7 118.4(3) . .
N4 C9 C8 119.6(3) . .
N4 C9 H9 120.2 . .
C8 C9 H9 120.2 . .
C9 N4 C10 122.8(3) . .
C9 N4 H4A 118.6 . .
C10 N4 H4A 118.6 . .
N4 C10 C11 119.6(4) . .
N4 C10 H10 120.2 . .
C11 C10 H10 120.2 . .
C10 C11 C12 119.0(4) . .
C10 C11 H11 120.5 . .
C12 C11 H11 120.5 . .
C18 C13 C14 119.3(3) . .
C18 C13 C19 118.3(3) . .
C14 C13 C19 122.3(3) . .
C15 C14 C13 120.3(3) . .
C15 C14 H14 119.8 . .
C13 C14 H14 119.8 . .
C14 C15 C16 119.9(3) . .
C14 C15 C20 121.9(3) . .
C16 C15 C20 118.1(3) . .
C17 C16 C15 120.3(3) . .
C17 C16 H16 119.8 . .
C15 C16 H16 119.8 . .
C16 C17 C18 119.4(3) . .
C16 C17 S1 120.4(2) . .
C18 C17 S1 120.2(2) . .
C13 C18 C17 120.7(3) . .
C13 C18 H18 119.6 . .
C17 C18 H18 119.6 . .
O1 C19 O2 122.3(3) . .
O1 C19 C13 117.2(3) . .
O2 C19 C13 120.5(3) . .
O1 C19 Cd1 56.90(16) . .
O2 C19 Cd1 65.42(16) . .
C13 C19 Cd1 173.8(2) . .
O3 C20 O4 121.1(3) . .
O3 C20 C15 120.4(3) . .
O4 C20 C15 118.5(3) . .

loop_
_geom_bond_atom_site_label_1
_geom_bond_atom_site_label_2
_geom_bond_distance
_geom_bond_site_symmetry_2
Cd1 O8 2.261(2) .
Cd1 O1 2.306(2) .
Cd1 N1 2.316(3) .
Cd1 O4 2.380(2) 3_657
Cd1 O4 2.424(2) 1_554
Cd1 O3 2.463(2) 1_554
Cd1 O2 2.492(2) .
Cd1 C19 2.737(3) .
S1 O6 1.428(3) .
S1 O7 1.431(3) .
S1 O5 1.446(3) .
S1 C17 1.764(3) .
O1 C19 1.255(4) .
O2 C19 1.259(4) .
O3 C20 1.253(4) .
O3 Cd1 2.463(2) 1_556
O4 C20 1.270(4) .
O4 Cd1 2.380(2) 3_657
O4 Cd1 2.424(2) 1_556
O8 H8A 0.8500 .
O8 H8B 0.8500 .
O9 C6 1.359(4) .
O9 C7 1.362(4) .
O10 H10A 0.8500 .
O10 H10B 0.8500 .
O11 H11A 0.8501 .
O11 H11B 0.8501 .
N1 C1 1.335(4) .
N1 C2 1.340(4) .
N2 C6 1.293(4) .
N2 N3 1.402(4) .
N3 C7 1.281(4) .
C12 C11 1.374(5) .
C12 C8 1.376(5) .
C12 H12 0.9300 .
C1 C5 1.391(5) .
C1 H1 0.9300 .
C2 C3 1.377(5) .
C2 H2 0.9300 .
C3 C4 1.363(5) .
C3 H3 0.9300 .
C4 C5 1.386(5) .
C4 H4 0.9300 .
C5 C6 1.459(5) .
C7 C8 1.459(5) .
C8 C9 1.380(5) .
C9 N4 1.329(5) .
C9 H9 0.9300 .
N4 C10 1.336(5) .
N4 H4A 0.8600 .
C10 C11 1.366(6) .
C10 H10 0.9300 .
C11 H11 0.9300 .
C13 C18 1.387(4) .
C13 C14 1.390(4) .
C13 C19 1.511(4) .
C14 C15 1.386(4) .
C14 H14 0.9300 .
C15 C16 1.387(4) .
C15 C20 1.496(4) .
C16 C17 1.385(4) .
C16 H16 0.9300 .
C17 C18 1.390(4) .
C18 H18 0.9300 .

loop_
_geom_torsion_atom_site_label_1
_geom_torsion_atom_site_label_2
_geom_torsion_atom_site_label_3
_geom_torsion_atom_site_label_4
_geom_torsion
_geom_torsion_site_symmetry_1
O8 Cd1 O1 C19 97.3(2) .
N1 Cd1 O1 C19 -19.9(3) .
O4 Cd1 O1 C19 -96.21(19) 3_657
O4 Cd1 O1 C19 -175.5(2) 1_554
O3 Cd1 O1 C19 160.97(17) 1_554
O2 Cd1 O1 C19 0.38(18) .
O8 Cd1 O2 C19 -80.00(19) .
O1 Cd1 O2 C19 -0.38(17) .
N1 Cd1 O2 C19 168.88(19) .
O4 Cd1 O2 C19 80.62(19) 3_657
O4 Cd1 O2 C19 5.6(2) 1_554
O3 Cd1 O2 C19 -116.8(3) 1_554
O8 Cd1 N1 C1 -81.5(3) .
O1 Cd1 N1 C1 27.8(4) .
O4 Cd1 N1 C1 102.9(3) 3_657
O4 Cd1 N1 C1 177.2(2) 1_554
O3 Cd1 N1 C1 -152.8(3) 1_554
O2 Cd1 N1 C1 11.4(3) .
C19 Cd1 N1 C1 17.4(3) .
O8 Cd1 N1 C2 102.1(3) .
O1 Cd1 N1 C2 -148.6(2) .
O4 Cd1 N1 C2 -73.5(3) 3_657
O4 Cd1 N1 C2 0.7(3) 1_554
O3 Cd1 N1 C2 30.7(3) 1_554
O2 Cd1 N1 C2 -165.0(3) .
C19 Cd1 N1 C2 -159.1(3) .
C6 N2 N3 C7 0.6(4) .
C2 N1 C1 C5 0.4(5) .
Cd1 N1 C1 C5 -176.1(2) .
C1 N1 C2 C3 1.6(6) .
Cd1 N1 C2 C3 178.3(3) .
N1 C2 C3 C4 -2.5(7) .
C2 C3 C4 C5 1.3(7) .
C3 C4 C5 C1 0.6(6) .
C3 C4 C5 C6 -174.8(4) .
N1 C1 C5 C4 -1.5(5) .
N1 C1 C5 C6 173.9(3) .
N3 N2 C6 O9 0.0(4) .
N3 N2 C6 C5 178.0(3) .
C7 O9 C6 N2 -0.5(4) .
C7 O9 C6 C5 -178.7(3) .
C4 C5 C6 N2 16.1(6) .
C1 C5 C6 N2 -159.2(4) .
C4 C5 C6 O9 -166.0(3) .
C1 C5 C6 O9 18.7(5) .
N2 N3 C7 O9 -1.0(4) .
N2 N3 C7 C8 178.3(3) .
C6 O9 C7 N3 1.0(4) .
C6 O9 C7 C8 -178.4(3) .
C11 C12 C8 C9 0.9(6) .
C11 C12 C8 C7 179.2(4) .
N3 C7 C8 C12 167.8(4) .
O9 C7 C8 C12 -12.9(5) .
N3 C7 C8 C9 -13.9(6) .
O9 C7 C8 C9 165.4(3) .
C12 C8 C9 N4 -0.9(5) .
C7 C8 C9 N4 -179.3(3) .
C8 C9 N4 C10 0.4(6) .
C9 N4 C10 C11 0.2(6) .
N4 C10 C11 C12 -0.2(7) .
C8 C12 C11 C10 -0.4(7) .
C18 C13 C14 C15 -2.6(5) .
C19 C13 C14 C15 173.4(3) .
C13 C14 C15 C16 1.9(5) .
C13 C14 C15 C20 -175.0(3) .
C14 C15 C16 C17 0.7(5) .
C20 C15 C16 C17 177.7(3) .
C15 C16 C17 C18 -2.5(5) .
C15 C16 C17 S1 178.7(2) .
O6 S1 C17 C16 -106.7(3) .
O7 S1 C17 C16 132.1(3) .
O5 S1 C17 C16 12.0(3) .
O6 S1 C17 C18 74.5(3) .
O7 S1 C17 C18 -46.6(3) .
O5 S1 C17 C18 -166.8(3) .
C14 C13 C18 C17 0.8(5) .
C19 C13 C18 C17 -175.4(3) .
C16 C17 C18 C13 1.8(5) .
S1 C17 C18 C13 -179.5(2) .
Cd1 O1 C19 O2 -0.7(3) .
Cd1 O1 C19 C13 177.8(2) .
Cd1 O2 C19 O1 0.7(3) .
Cd1 O2 C19 C13 -177.8(3) .
C18 C13 C19 O1 5.3(4) .
C14 C13 C19 O1 -170.8(3) .
C18 C13 C19 O2 -176.1(3) .
C14 C13 C19 O2 7.8(5) .
O8 Cd1 C19 O1 -79.95(19) .
N1 Cd1 C19 O1 167.66(18) .
O4 Cd1 C19 O1 81.58(19) 3_657
O4 Cd1 C19 O1 4.7(2) 1_554
O3 Cd1 C19 O1 -36.4(3) 1_554
O2 Cd1 C19 O1 -179.3(3) .
O8 Cd1 C19 O2 99.38(19) .
O1 Cd1 C19 O2 179.3(3) .
N1 Cd1 C19 O2 -13.0(2) .
O4 Cd1 C19 O2 -99.09(18) 3_657
O4 Cd1 C19 O2 -175.93(17) 1_554
O3 Cd1 C19 O2 142.9(2) 1_554
Cd1 O3 C20 O4 7.0(3) 1_556
Cd1 O3 C20 C15 -172.7(3) 1_556
Cd1 O4 C20 O3 97.9(3) 3_657
Cd1 O4 C20 O3 -7.1(3) 1_556
Cd1 O4 C20 C15 -82.4(3) 3_657
Cd1 O4 C20 C15 172.6(2) 1_556
C14 C15 C20 O3 -21.1(5) .
C16 C15 C20 O3 162.0(3) .
C14 C15 C20 O4 159.2(3) .
C16 C15 C20 O4 -17.7(4) .
